data_7715476
loop_
_publ_author_name
'Singh, Vaibhav'
'Suresh, Lakshmi Thachanadan'
'Sutter, Jean-Pascal'
'Bar, Arun Kumar'

_publ_section_title
;
 Selective fluoride sensing by a novel series of lanthanide-based
 one-dimensional coordination polymers through intramolecular proton
 transfer.
;
_journal_issue 17
_journal_name_full 'Dalton transactions (Cambridge, England : 2003)'
_journal_page_first 7436
_journal_page_last 7449
_journal_paper_doi 10.1039/d4dt00598h
_journal_volume 53
_journal_year 2024
_chemical_formula_moiety 'C41 H34 Dy N6 O8 P'
_chemical_formula_sum 'C41 H34 Dy N6 O8 P'
_chemical_formula_weight 932.21
_space_group_crystal_system monoclinic
_space_group_IT_number 14
_space_group_name_Hall '-P 2yn'
_space_group_name_H-M_alt 'P 1 21/n 1'
_atom_sites_solution_hydrogens mixed
_atom_sites_solution_primary dual
_audit_creation_date 2023-09-19
_audit_creation_method
;
Olex2 1.5-alpha
(compiled 2023.08.24 svn.re1ec1418 for OlexSys, GUI svn.r6817)
;
_audit_update_record
;
2023-12-02 deposited with the CCDC.	2024-03-21 downloaded from the CCDC.
;
_cell_angle_alpha 90
_cell_angle_beta 105.806(2)
_cell_angle_gamma 90
_cell_formula_units_Z 4
_cell_length_a 16.2035(4)
_cell_length_b 14.9875(4)
_cell_length_c 16.3982(4)
_cell_measurement_reflns_used 15654
_cell_measurement_temperature 150
_cell_measurement_theta_max 28.9370
_cell_measurement_theta_min 3.0180
_cell_volume 3831.73(17)
_computing_cell_refinement 'CrysAlisPro 1.171.39.29d (Rigaku OD, 2017)'
_computing_data_collection 'CrysAlisPro 1.171.39.29d (Rigaku OD, 2017)'
_computing_data_reduction 'CrysAlisPro 1.171.39.29d (Rigaku OD, 2017)'
_computing_molecular_graphics 'Olex2 1.5-alpha (Dolomanov et al., 2009)'
_computing_publication_material 'Olex2 1.5-alpha (Dolomanov et al., 2009)'
_computing_structure_refinement 'XL  (Sheldrick, 2008)'
_computing_structure_solution 'ShelXT (Sheldrick, 2015)'
_diffrn_ambient_temperature 150
_diffrn_detector 'CCD plate'
_diffrn_measured_fraction_theta_full 0.968
_diffrn_measured_fraction_theta_max 0.816
_diffrn_measurement_details
;
List of Runs (angles in degrees, time in seconds):

  # Type    Start    End  Width  t~exp~   \w     \q     \k     \f   Frames
#--------------------------------------------------------------------------
  1  \w     19.00  45.00   0.50  282.77    --    7.10  38.00-112.00   52
  2  \w    -41.00 -16.00   0.50  282.77    --    7.10 -38.00  92.00   50
  3  \w    -56.00 -31.00   0.50  282.77    --   -7.50 -38.00  92.00   50
  4  \w     -8.00  17.00   0.50  282.77    --   -7.50  38.00-112.00   50
  5  \w     51.00  76.00   0.50  282.77    --    7.10  77.00 -60.00   50
  6  \w     61.00  90.00   0.50  282.77    --    7.10  77.00 150.00   58
  7  \w     50.00  93.00   0.50  282.77    --    7.10  77.00  60.00   86
  8  \w    -59.00  35.00   0.50  282.77    --   -7.50 -82.00  90.00  188
;
_diffrn_measurement_device 'four-circle diffractometer'
_diffrn_measurement_device_type 'XtaLAB AFC12 (RINC): Kappa single'
_diffrn_measurement_method '\w scans'
_diffrn_orient_matrix_type 'CrysAlisPro convention (1999,Acta A55,543-557)'
_diffrn_orient_matrix_UB_11 -0.0389576000
_diffrn_orient_matrix_UB_12 -0.0226360000
_diffrn_orient_matrix_UB_13 -0.0189065000
_diffrn_orient_matrix_UB_21 0.0080001000
_diffrn_orient_matrix_UB_22 0.0041034000
_diffrn_orient_matrix_UB_23 -0.0402453000
_diffrn_orient_matrix_UB_31 0.0221130000
_diffrn_orient_matrix_UB_32 -0.0413790000
_diffrn_orient_matrix_UB_33 0.0063680000
_diffrn_radiation_monochromator graphite
_diffrn_radiation_probe x-ray
_diffrn_radiation_type 'Mo K\a'
_diffrn_radiation_wavelength 0.71073
_diffrn_reflns_av_R_equivalents 0.0291
_diffrn_reflns_av_unetI/netI 0.0265
_diffrn_reflns_Laue_measured_fraction_full 0.968
_diffrn_reflns_Laue_measured_fraction_max 0.816
_diffrn_reflns_limit_h_max 16
_diffrn_reflns_limit_h_min -21
_diffrn_reflns_limit_k_max 20
_diffrn_reflns_limit_k_min -15
_diffrn_reflns_limit_l_max 20
_diffrn_reflns_limit_l_min -20
_diffrn_reflns_number 31126
_diffrn_reflns_point_group_measured_fraction_full 0.968
_diffrn_reflns_point_group_measured_fraction_max 0.816
_diffrn_reflns_theta_full 25.242
_diffrn_reflns_theta_max 28.957
_diffrn_reflns_theta_min 2.582
_diffrn_source 'fine-focus sealed X-ray tube'
_diffrn_source_type 'Enhance (Mo) X-ray Source'
_exptl_absorpt_coefficient_mu 2.054
_exptl_absorpt_correction_T_max 1.00000
_exptl_absorpt_correction_T_min 0.85497
_exptl_absorpt_correction_type multi-scan
_exptl_absorpt_process_details
;
CrysAlisPro 1.171.39.29d (Rigaku Oxford Diffraction, 2017)
Empirical absorption correction using spherical harmonics,
 implemented in SCALE3 ABSPACK scaling algorithm.
;
_exptl_crystal_colour 'metallic yellowish yellow'
_exptl_crystal_colour_lustre metallic
_exptl_crystal_colour_modifier yellowish
_exptl_crystal_colour_primary yellow
_exptl_crystal_density_diffrn 1.616
_exptl_crystal_description plate
_exptl_crystal_F_000 1868
_exptl_crystal_size_max 0.14
_exptl_crystal_size_mid 0.12
_exptl_crystal_size_min 0.1
_refine_diff_density_max 0.646
_refine_diff_density_min -0.343
_refine_diff_density_rms 0.067
_refine_ls_extinction_method none
_refine_ls_goodness_of_fit_ref 1.031
_refine_ls_hydrogen_treatment mixed
_refine_ls_matrix_type full
_refine_ls_number_parameters 544
_refine_ls_number_reflns 8286
_refine_ls_number_restraints 30
_refine_ls_restrained_S_all 1.035
_refine_ls_R_factor_all 0.0289
_refine_ls_R_factor_gt 0.0228
_refine_ls_shift/su_max 0.002
_refine_ls_shift/su_mean 0.000
_refine_ls_structure_factor_coef Fsqd
_refine_ls_weighting_details 'w=1/[\s^2^(Fo^2^)+(0.0273P)^2^+2.1066P] where P=(Fo^2^+2Fc^2^)/3'
_refine_ls_weighting_scheme calc
_refine_ls_wR_factor_gt 0.0549
_refine_ls_wR_factor_ref 0.0573
_reflns_Friedel_coverage 0.000
_reflns_number_gt 7208
_reflns_number_total 8286
_reflns_threshold_expression 'I > 2\s(I)'
_cod_data_source_file d4dt00598h2.cif
_cod_data_source_block aj1828
_cod_depositor_comments 'Adding full bibliography for 7715474--7715479.cif.'
_cod_database_code 7715476
_shelx_shelxl_version_number 2019/1
_chemical_oxdiff_formula CHNODyP
_shelx_space_group_comment
;
The symmetry employed for this shelxl refinement is uniquely defined
by the following loop, which should always be used as a source of
symmetry information in preference to the above space-group names.
They are only intended as comments.
;
_shelx_estimated_absorpt_t_max 0.821
_shelx_estimated_absorpt_t_min 0.762
_olex2_refinement_description
;
1. Fixed Uiso
 At 1.2 times of:
  All C(H) groups, {H37A,H37B} of C37, {H32,H32A} of C32, All N(H) groups
 At 1.5 times of:
  All C(H,H,H) groups, {H1A,H1B} of C1, All O(H) groups
2. Uiso/Uaniso restraints and constraints
Uanis(C33) \\sim Ueq, Uanis(C34) \\sim Ueq, Uanis(C35) \\sim Ueq, Uanis(C36)
\\sim Ueq: with sigma of 0.05 and sigma for terminal atoms of 0.1
Uanis(C33) \\sim Ueq: with sigma of 0.015 and sigma for terminal atoms of 0.03
Uanis(C37) \\sim Ueq: with sigma of 0.01 and sigma for terminal atoms of 0.02
Uanis(C36) \\sim Ueq: with sigma of 0.01 and sigma for terminal atoms of 0.02
3. Others
 Fixed Sof: H37A(0.5) H37B(0.5) H32(0.5) H32A(0.5) C33(0.5) H33(0.5) C35(0.5)
 H35(0.5) C34(0.5) H34(0.5) C36(0.5) H36(0.5)
4.a Secondary CH2 refined with riding coordinates:
 C37(H37A,H37B)
4.b Aromatic/amide H refined with riding coordinates:
 N1(H1), C19(H19), C6(H6), C22(H22), C4(H4A), C20(H20), C5(H5), C31(H31),
 C29(H29), C21(H21), C43(H43), C16(H16), C13(H13), C32(H32), C32(H32A),
 C39(H39), C28(H28), C41(H41), C25(H25), C42(H42), C26(H26), C27(H27), C40(H40),
  C14(H14), C15(H15), C33(H33), C35(H35), C34(H34), C36(H36)
4.c Idealised Me refined as rotating group:
 C9(H9A,H9B,H9C)
4.d Idealised tetrahedral OH refined as rotating group:
 O4(H4)
;
_olex2_submission_special_instructions 'No special instructions were received'
_oxdiff_exptl_absorpt_empirical_details
;
Empirical correction (ABSPACK) includes:
- Absorption correction using spherical harmonics
- Frame scaling
;
_oxdiff_exptl_absorpt_empirical_full_max 1.376
_oxdiff_exptl_absorpt_empirical_full_min 0.803

loop_
_space_group_symop_operation_xyz
'x, y, z'
'-x+1/2, y+1/2, -z+1/2'
'-x, -y, -z'
'x-1/2, -y-1/2, z-1/2'

loop_
_atom_site_label
_atom_site_type_symbol
_atom_site_fract_x
_atom_site_fract_y
_atom_site_fract_z
_atom_site_U_iso_or_equiv
_atom_site_adp_type
_atom_site_occupancy
_atom_site_site_symmetry_order
_atom_site_calc_flag
_atom_site_refinement_flags_posn
_atom_site_refinement_flags_adp
_atom_site_refinement_flags_occupancy
_atom_site_disorder_assembly
_atom_site_disorder_group
Dy1 Dy 0.30451(2) 0.21401(2) 0.73689(2) 0.02392(4) Uani 1 1 d . . . . .
P1 P 0.40011(4) 0.25938(5) 0.55300(4) 0.04030(16) Uani 1 1 d . . . . .
O1 O 0.38143(10) 0.34997(10) 0.78481(10) 0.0310(3) Uani 1 1 d . . . . .
O3 O 0.28558(10) 0.60737(10) 0.72346(10) 0.0313(3) Uani 1 1 d . . . . .
O8 O 0.36497(11) 0.26253(12) 0.62817(11) 0.0400(4) Uani 1 1 d . . . . .
O5 O 0.36058(11) 0.19185(12) 0.88950(11) 0.0388(4) Uani 1 1 d . . . . .
O2 O 0.42378(11) 0.12651(11) 0.76729(11) 0.0402(4) Uani 1 1 d . . . . .
O7 O 0.24949(12) 0.27691(11) 0.85688(13) 0.0423(4) Uani 1 1 d . . . . .
N1 N 0.26871(12) 0.43485(12) 0.71506(12) 0.0288(4) Uani 1 1 d . . . . .
H1 H 0.243689 0.487442 0.706540 0.035 Uiso 1 1 calc R U . . .
N3 N 0.17972(12) 0.20660(11) 0.60631(12) 0.0273(4) Uani 1 1 d . . . . .
N2 N 0.22640(11) 0.35811(12) 0.68195(11) 0.0270(4) Uani 1 1 d . . . . .
N4 N 0.29552(12) 0.07986(12) 0.64665(12) 0.0306(4) Uani 1 1 d . . . . .
N6 N 0.30607(15) 0.23757(16) 0.91357(14) 0.0433(5) Uani 1 1 d . . . . .
C17 C 0.35113(13) 0.42495(14) 0.76156(13) 0.0255(4) Uani 1 1 d . . . . .
N5 N 0.36291(13) 0.01949(13) 0.66731(13) 0.0349(4) Uani 1 1 d . . . . .
C23 C 0.36863(14) 0.59329(15) 0.75364(14) 0.0287(5) Uani 1 1 d . . . . .
C18 C 0.40318(13) 0.50665(14) 0.77737(13) 0.0262(4) Uani 1 1 d . . . . .
C7 C 0.15943(15) 0.12678(15) 0.56807(14) 0.0306(5) Uani 1 1 d . . . . .
C8 C 0.22620(15) 0.05637(15) 0.59083(14) 0.0303(5) Uani 1 1 d . . . . .
C3 C 0.12510(15) 0.27580(15) 0.58228(15) 0.0312(5) Uani 1 1 d . . . . .
C19 C 0.49183(15) 0.49567(16) 0.81279(15) 0.0341(5) Uani 1 1 d . . . . .
H19 H 0.514386 0.437485 0.827118 0.041 Uiso 1 1 calc R U . . .
C2 C 0.15681(14) 0.36329(15) 0.62127(14) 0.0295(5) Uani 1 1 d . . . . .
O4 O 0.45419(17) -0.12041(16) 0.65805(19) 0.0790(7) Uani 1 1 d . . . . .
H4 H 0.414548 -0.083260 0.640258 0.118 Uiso 1 1 calc R U . . .
O6 O 0.31103(19) 0.2458(2) 0.98902(15) 0.0878(8) Uani 1 1 d . . . . .
C6 C 0.08137(17) 0.11348(17) 0.50763(17) 0.0423(6) Uani 1 1 d . . . . .
H6 H 0.067081 0.056479 0.482393 0.051 Uiso 1 1 calc R U . . .
C9 C 0.21231(19) -0.03298(16) 0.54860(17) 0.0432(6) Uani 1 1 d . . . . .
H9A H 0.226311 -0.029679 0.494188 0.065 Uiso 1 1 calc R U . . .
H9B H 0.152166 -0.050584 0.538961 0.065 Uiso 1 1 calc R U . . .
H9C H 0.249350 -0.077190 0.584998 0.065 Uiso 1 1 calc R U . . .
C22 C 0.42796(16) 0.66460(16) 0.76538(17) 0.0394(6) Uani 1 1 d . . . . .
H22 H 0.407900 0.722722 0.746915 0.047 Uiso 1 1 calc R U . . .
C4 C 0.04712(17) 0.26649(18) 0.52113(18) 0.0435(6) Uani 1 1 d . . . . .
H4A H 0.009749 0.316069 0.504692 0.052 Uiso 1 1 calc R U . . .
C11 C 0.50485(17) -0.00270(18) 0.75803(17) 0.0408(6) Uani 1 1 d . . . . .
C10 C 0.42627(15) 0.05220(16) 0.72942(15) 0.0345(5) Uani 1 1 d . . . . .
C20 C 0.54647(16) 0.56752(18) 0.82706(18) 0.0442(6) Uani 1 1 d . . . . .
H20 H 0.605975 0.559660 0.853260 0.053 Uiso 1 1 calc R U . . .
C5 C 0.02510(17) 0.1838(2) 0.48480(19) 0.0504(7) Uani 1 1 d . . . . .
H5 H -0.028681 0.175410 0.444192 0.060 Uiso 1 1 calc R U . . .
C31 C 0.5553(2) 0.2233(2) 0.6663(3) 0.0685(10) Uani 1 1 d . . . . .
H31 H 0.525293 0.227109 0.708584 0.082 Uiso 1 1 calc R U . . .
C24 C 0.38828(18) 0.36590(19) 0.50039(17) 0.0458(6) Uani 1 1 d . . . . .
C38 C 0.3495(2) 0.1770(2) 0.47420(19) 0.0562(8) Uani 1 1 d . . . . .
C30 C 0.51301(19) 0.23456(19) 0.5831(2) 0.0510(7) Uani 1 1 d . . . . .
C29 C 0.3769(2) 0.4408(2) 0.5449(2) 0.0577(8) Uani 1 1 d . . . . .
H29 H 0.371534 0.434905 0.600951 0.069 Uiso 1 1 calc R U . . .
C1 C 0.1136(2) 0.4481(2) 0.5856(2) 0.0489(7) Uani 1 1 d . . . . .
H1A H 0.064(3) 0.444(2) 0.580(2) 0.073 Uiso 1 1 d . U . . .
H1B H 0.108(2) 0.453(2) 0.530(3) 0.073 Uiso 1 1 d . U . . .
C21 C 0.51342(17) 0.65182(18) 0.80263(19) 0.0473(7) Uani 1 1 d . . . . .
H21 H 0.551025 0.701688 0.812013 0.057 Uiso 1 1 calc R U . . .
C12 C 0.51452(19) -0.08461(18) 0.72209(19) 0.0470(7) Uani 1 1 d . . . . .
C43 C 0.3895(3) 0.0964(2) 0.4683(2) 0.0711(10) Uani 1 1 d . . . . .
H43 H 0.444555 0.084612 0.505513 0.085 Uiso 1 1 calc R U . . .
C16 C 0.57145(19) 0.0284(2) 0.8257(2) 0.0591(8) Uani 1 1 d . . . . .
H16 H 0.565739 0.084316 0.850892 0.071 Uiso 1 1 calc R U . . .
C13 C 0.5903(2) -0.1331(2) 0.7530(3) 0.0642(9) Uani 1 1 d . . . . .
H13 H 0.597631 -0.188280 0.727384 0.077 Uiso 1 1 calc R U . . .
C37 C 0.5566(3) 0.2286(2) 0.5196(3) 0.0767(12) Uani 1 1 d . U . . .
H37A H 0.551403 0.285479 0.487824 0.092 Uiso 0.5 1 calc R U P A 1
H37B H 0.531834 0.180272 0.479221 0.092 Uiso 0.5 1 calc R U P A 1
C32 C 0.6435(3) 0.2061(3) 0.6889(4) 0.0971(16) Uani 1 1 d . . . . .
H32 H 0.667128 0.200377 0.748364 0.117 Uiso 0.5 1 calc R U P B 1
H32A H 0.676444 0.196753 0.745705 0.117 Uiso 0.5 1 calc R U P C 2
C39 C 0.2689(3) 0.1936(3) 0.4227(2) 0.0775(11) Uani 1 1 d . . . . .
H39 H 0.240142 0.247905 0.427281 0.093 Uiso 1 1 calc R U . . .
C28 C 0.3731(2) 0.5249(2) 0.5085(2) 0.0696(9) Uani 1 1 d . . . . .
H28 H 0.364119 0.575932 0.539314 0.084 Uiso 1 1 calc R U . . .
C41 C 0.2725(4) 0.0501(4) 0.3576(3) 0.0995(17) Uani 1 1 d . . . . .
H41 H 0.246307 0.006752 0.316364 0.119 Uiso 1 1 calc R U . . .
C25 C 0.3956(3) 0.3769(2) 0.4188(2) 0.0695(10) Uani 1 1 d . . . . .
H25 H 0.402362 0.326149 0.386540 0.083 Uiso 1 1 calc R U . . .
C42 C 0.3506(4) 0.0328(3) 0.4090(3) 0.0948(15) Uani 1 1 d . . . . .
H42 H 0.378642 -0.021957 0.404837 0.114 Uiso 1 1 calc R U . . .
C26 C 0.3932(3) 0.4613(3) 0.3840(2) 0.0791(11) Uani 1 1 d . . . . .
H26 H 0.399227 0.468115 0.328332 0.095 Uiso 1 1 calc R U . . .
C27 C 0.3822(2) 0.5345(3) 0.4288(3) 0.0723(10) Uani 1 1 d . . . . .
H27 H 0.380871 0.592279 0.404638 0.087 Uiso 1 1 calc R U . . .
C40 C 0.2290(3) 0.1271(4) 0.3620(2) 0.0935(15) Uani 1 1 d . . . . .
H40 H 0.173159 0.136531 0.325329 0.112 Uiso 1 1 calc R U . . .
C14 C 0.6536(2) -0.1021(3) 0.8195(3) 0.0735(11) Uani 1 1 d . . . . .
H14 H 0.704081 -0.136584 0.840769 0.088 Uiso 1 1 calc R U . . .
C15 C 0.6455(2) -0.0212(3) 0.8564(2) 0.0761(11) Uani 1 1 d . . . . .
H15 H 0.690265 0.000425 0.902395 0.091 Uiso 1 1 calc R U . . .
C33 C 0.6922(9) 0.1975(10) 0.6531(9) 0.077(4) Uani 0.5 1 d . U P D 1
H33 H 0.751101 0.184696 0.678143 0.092 Uiso 0.5 1 calc R U P D 1
C35 C 0.6542(8) 0.2083(9) 0.5652(9) 0.063(4) Uani 0.5 1 d . U P D 1
H35 H 0.691276 0.202678 0.529524 0.075 Uiso 0.5 1 calc R U P D 1
C34 C 0.6823(7) 0.2036(8) 0.6123(7) 0.046(3) Uani 0.5 1 d . U P D 2
H34 H 0.742005 0.191835 0.623971 0.055 Uiso 0.5 1 calc R U P D 2
C36 C 0.6362(9) 0.2173(11) 0.5260(7) 0.056(3) Uani 0.5 1 d . U P D 2
H36 H 0.661065 0.218027 0.479773 0.067 Uiso 0.5 1 calc R U P D 2
H1C H 0.129(3) 0.497(3) 0.617(3) 0.108(15) Uiso 1 1 d . . . . .

loop_
_atom_site_aniso_label
_atom_site_aniso_U_11
_atom_site_aniso_U_22
_atom_site_aniso_U_33
_atom_site_aniso_U_23
_atom_site_aniso_U_13
_atom_site_aniso_U_12
Dy1 0.02380(6) 0.01840(6) 0.02619(6) -0.00076(4) 0.00107(4) 0.00078(4)
P1 0.0438(4) 0.0413(4) 0.0389(4) -0.0058(3) 0.0165(3) -0.0129(3)
O1 0.0312(8) 0.0208(8) 0.0354(9) 0.0016(7) -0.0007(6) 0.0012(6)
O3 0.0312(8) 0.0224(8) 0.0384(9) 0.0025(7) 0.0065(7) 0.0053(6)
O8 0.0408(10) 0.0445(10) 0.0371(10) -0.0005(8) 0.0147(8) -0.0071(8)
O5 0.0360(9) 0.0442(10) 0.0334(9) 0.0003(8) 0.0047(7) 0.0029(8)
O2 0.0361(9) 0.0377(10) 0.0402(10) -0.0071(8) -0.0007(7) 0.0119(7)
O7 0.0405(10) 0.0347(10) 0.0509(11) -0.0088(8) 0.0109(8) 0.0010(8)
N1 0.0286(9) 0.0178(9) 0.0356(10) -0.0023(8) 0.0014(7) 0.0035(7)
N3 0.0263(9) 0.0241(10) 0.0272(10) -0.0002(7) -0.0004(7) -0.0017(7)
N2 0.0262(9) 0.0202(9) 0.0310(10) -0.0026(8) 0.0017(7) -0.0004(7)
N4 0.0345(10) 0.0242(10) 0.0320(10) 0.0011(8) 0.0071(8) 0.0029(8)
N6 0.0462(13) 0.0473(13) 0.0374(13) -0.0032(10) 0.0130(10) -0.0039(11)
C17 0.0279(11) 0.0223(11) 0.0250(11) -0.0021(9) 0.0051(8) 0.0018(8)
N5 0.0391(11) 0.0259(10) 0.0385(11) -0.0002(9) 0.0082(9) 0.0084(8)
C23 0.0321(11) 0.0250(12) 0.0292(12) 0.0011(9) 0.0089(9) 0.0010(9)
C18 0.0270(11) 0.0250(11) 0.0251(11) -0.0011(9) 0.0048(8) -0.0006(8)
C7 0.0349(12) 0.0248(12) 0.0293(12) -0.0002(9) 0.0041(9) -0.0050(9)
C8 0.0379(12) 0.0235(11) 0.0281(12) -0.0003(9) 0.0065(9) -0.0033(9)
C3 0.0289(11) 0.0288(12) 0.0307(12) 0.0010(10) -0.0009(9) 0.0007(9)
C19 0.0312(12) 0.0311(13) 0.0364(13) 0.0026(10) 0.0031(9) 0.0031(10)
C2 0.0276(11) 0.0257(11) 0.0314(12) 0.0007(9) 0.0017(9) 0.0058(9)
O4 0.0742(17) 0.0507(14) 0.107(2) -0.0198(14) 0.0169(15) 0.0184(12)
O6 0.104(2) 0.125(2) 0.0423(14) 0.0050(15) 0.0335(14) 0.0298(19)
C6 0.0444(14) 0.0333(14) 0.0409(15) -0.0094(11) -0.0026(11) -0.0081(11)
C9 0.0559(16) 0.0272(13) 0.0402(15) -0.0062(11) 0.0025(12) -0.0051(11)
C22 0.0437(14) 0.0245(12) 0.0516(16) 0.0052(11) 0.0156(11) -0.0022(10)
C4 0.0332(13) 0.0395(15) 0.0459(16) -0.0031(12) -0.0093(11) 0.0040(11)
C11 0.0415(14) 0.0388(14) 0.0448(15) 0.0085(12) 0.0164(11) 0.0142(11)
C10 0.0374(13) 0.0329(13) 0.0342(13) 0.0041(10) 0.0113(10) 0.0095(10)
C20 0.0284(12) 0.0457(16) 0.0546(17) 0.0033(13) 0.0046(11) -0.0067(11)
C5 0.0375(14) 0.0486(16) 0.0497(17) -0.0087(13) -0.0144(12) -0.0016(12)
C31 0.0467(18) 0.061(2) 0.095(3) -0.0062(19) 0.0134(18) -0.0089(15)
C24 0.0481(15) 0.0485(17) 0.0413(15) -0.0011(13) 0.0131(12) -0.0145(12)
C38 0.072(2) 0.061(2) 0.0413(16) -0.0100(14) 0.0253(15) -0.0342(17)
C30 0.0447(16) 0.0377(15) 0.075(2) -0.0123(14) 0.0242(15) -0.0111(12)
C29 0.070(2) 0.0521(19) 0.0528(18) 0.0003(15) 0.0199(15) -0.0085(15)
C1 0.0480(16) 0.0357(16) 0.0484(17) -0.0012(14) -0.0116(13) 0.0150(13)
C21 0.0399(14) 0.0364(15) 0.0655(19) 0.0019(13) 0.0141(13) -0.0125(11)
C12 0.0501(16) 0.0372(15) 0.0590(18) 0.0056(13) 0.0238(14) 0.0102(12)
C43 0.097(3) 0.051(2) 0.074(2) -0.0184(18) 0.038(2) -0.0316(19)
C16 0.0479(17) 0.066(2) 0.0564(19) -0.0036(16) 0.0016(13) 0.0254(15)
C13 0.067(2) 0.0410(17) 0.096(3) 0.0178(17) 0.042(2) 0.0266(15)
C37 0.077(2) 0.0500(19) 0.126(3) -0.022(2) 0.066(2) -0.0149(17)
C32 0.049(2) 0.074(3) 0.151(5) -0.014(3) -0.002(3) -0.007(2)
C39 0.082(3) 0.093(3) 0.053(2) -0.0014(19) 0.0101(18) -0.040(2)
C28 0.079(2) 0.049(2) 0.080(3) 0.0006(18) 0.0206(19) -0.0041(17)
C41 0.138(5) 0.097(4) 0.070(3) -0.023(3) 0.040(3) -0.072(4)
C25 0.100(3) 0.064(2) 0.052(2) 0.0005(16) 0.0325(19) -0.0137(19)
C42 0.133(4) 0.066(3) 0.099(3) -0.033(2) 0.056(3) -0.051(3)
C26 0.100(3) 0.082(3) 0.059(2) 0.019(2) 0.028(2) -0.013(2)
C27 0.067(2) 0.063(2) 0.080(3) 0.025(2) 0.0090(18) -0.0109(17)
C40 0.104(3) 0.116(4) 0.054(2) 0.004(2) 0.010(2) -0.057(3)
C14 0.058(2) 0.074(2) 0.092(3) 0.027(2) 0.025(2) 0.0402(18)
C15 0.0513(19) 0.098(3) 0.070(2) 0.005(2) 0.0004(16) 0.0338(19)
C33 0.042(5) 0.055(5) 0.128(10) -0.010(8) 0.011(7) -0.012(4)
C35 0.063(10) 0.053(6) 0.085(12) 0.003(11) 0.044(9) 0.000(7)
C34 0.034(5) 0.046(5) 0.057(7) 0.003(7) 0.012(5) 0.001(4)
C36 0.061(5) 0.052(5) 0.064(6) 0.000(6) 0.030(5) -0.001(4)

loop_
_atom_type_symbol
_atom_type_description
_atom_type_scat_dispersion_real
_atom_type_scat_dispersion_imag
_atom_type_scat_source
C C 0.0033 0.0016 'International Tables Vol C Tables 4.2.6.8 and 6.1.1.4'
H H 0.0000 0.0000 'International Tables Vol C Tables 4.2.6.8 and 6.1.1.4'
Dy Dy -0.1892 4.4098 'International Tables Vol C Tables 4.2.6.8 and 6.1.1.4'
N N 0.0061 0.0033 'International Tables Vol C Tables 4.2.6.8 and 6.1.1.4'
O O 0.0106 0.0060 'International Tables Vol C Tables 4.2.6.8 and 6.1.1.4'
P P 0.1023 0.0942 'International Tables Vol C Tables 4.2.6.8 and 6.1.1.4'

loop_
_geom_angle_atom_site_label_1
_geom_angle_atom_site_label_2
_geom_angle_atom_site_label_3
_geom_angle
_geom_angle_site_symmetry_1
_geom_angle_site_symmetry_3
_geom_angle_publ_flag
O1 Dy1 O5 76.43(6) . . ?
O1 Dy1 O7 72.18(6) . . ?
O1 Dy1 N3 122.69(5) . . ?
O1 Dy1 N2 63.87(6) . . ?
O1 Dy1 N4 145.42(6) . . ?
O1 Dy1 N6 73.08(6) . . ?
O3 Dy1 O1 141.62(5) 2_546 . ?
O3 Dy1 O5 73.28(6) 2_546 . ?
O3 Dy1 O7 70.56(5) 2_546 . ?
O3 Dy1 N3 77.97(6) 2_546 . ?
O3 Dy1 N2 112.68(6) 2_546 . ?
O3 Dy1 N4 71.12(6) 2_546 . ?
O3 Dy1 N6 69.40(6) 2_546 . ?
O8 Dy1 O1 72.68(6) . . ?
O8 Dy1 O3 145.52(6) . 2_546 ?
O8 Dy1 O5 134.27(6) . . ?
O8 Dy1 O7 140.30(6) . . ?
O8 Dy1 N3 76.96(6) . . ?
O8 Dy1 N2 74.96(6) . . ?
O8 Dy1 N4 76.63(6) . . ?
O8 Dy1 N6 144.86(6) . . ?
O5 Dy1 O7 50.98(6) . . ?
O5 Dy1 N3 148.77(6) . . ?
O5 Dy1 N2 119.30(6) . . ?
O5 Dy1 N4 116.54(6) . . ?
O5 Dy1 N6 25.40(6) . . ?
O2 Dy1 O1 94.76(6) . . ?
O2 Dy1 O3 95.80(6) . 2_546 ?
O2 Dy1 O8 80.87(7) . . ?
O2 Dy1 O5 68.91(6) . . ?
O2 Dy1 O7 119.88(6) . . ?
O2 Dy1 N3 126.79(6) . . ?
O2 Dy1 N2 151.49(6) . . ?
O2 Dy1 N4 64.62(6) . . ?
O2 Dy1 N6 94.31(6) . . ?
O7 Dy1 N6 25.60(6) . . ?
N3 Dy1 O7 107.70(6) . . ?
N3 Dy1 N2 61.87(6) . . ?
N3 Dy1 N6 129.75(6) . . ?
N2 Dy1 O7 73.41(6) . . ?
N2 Dy1 N6 96.79(6) . . ?
N4 Dy1 O7 141.68(6) . . ?
N4 Dy1 N3 63.44(6) . . ?
N4 Dy1 N2 122.38(6) . . ?
N4 Dy1 N6 132.53(6) . . ?
O8 P1 C24 110.66(12) . . ?
O8 P1 C38 114.19(12) . . ?
O8 P1 C30 111.61(13) . . ?
C24 P1 C38 107.07(15) . . ?
C30 P1 C24 106.40(13) . . ?
C30 P1 C38 106.47(15) . . ?
C17 O1 Dy1 122.61(13) . . ?
C23 O3 Dy1 130.28(14) . 2_556 ?
P1 O8 Dy1 160.07(12) . . ?
N6 O5 Dy1 98.62(14) . . ?
C10 O2 Dy1 122.12(15) . . ?
N6 O7 Dy1 93.39(14) . . ?
N2 N1 H1 121.9 . . ?
C17 N1 H1 121.9 . . ?
C17 N1 N2 116.15(17) . . ?
C7 N3 Dy1 118.19(14) . . ?
C7 N3 C3 119.21(19) . . ?
C3 N3 Dy1 121.69(14) . . ?
N1 N2 Dy1 115.15(12) . . ?
C2 N2 Dy1 124.91(14) . . ?
C2 N2 N1 119.55(18) . . ?
N5 N4 Dy1 117.99(14) . . ?
C8 N4 Dy1 122.93(15) . . ?
C8 N4 N5 118.08(19) . . ?
O5 N6 Dy1 55.99(11) . . ?
O7 N6 Dy1 61.01(12) . . ?
O7 N6 O5 117.0(2) . . ?
O6 N6 Dy1 176.7(2) . . ?
O6 N6 O5 120.8(2) . . ?
O6 N6 O7 122.2(2) . . ?
O1 C17 N1 121.21(19) . . ?
O1 C17 C18 122.63(19) . . ?
N1 C17 C18 116.04(18) . . ?
C10 N5 N4 109.83(18) . . ?
O3 C23 C18 122.22(19) . . ?
O3 C23 C22 121.1(2) . . ?
C22 C23 C18 116.7(2) . . ?
C23 C18 C17 123.16(19) . . ?
C19 C18 C17 116.6(2) . . ?
C19 C18 C23 120.1(2) . . ?
N3 C7 C8 116.41(19) . . ?
N3 C7 C6 121.1(2) . . ?
C6 C7 C8 122.4(2) . . ?
N4 C8 C7 114.8(2) . . ?
N4 C8 C9 124.4(2) . . ?
C7 C8 C9 120.8(2) . . ?
N3 C3 C2 115.4(2) . . ?
N3 C3 C4 121.9(2) . . ?
C4 C3 C2 122.6(2) . . ?
C18 C19 H19 119.4 . . ?
C20 C19 C18 121.2(2) . . ?
C20 C19 H19 119.4 . . ?
N2 C2 C3 113.97(19) . . ?
N2 C2 C1 125.0(2) . . ?
C3 C2 C1 120.8(2) . . ?
C12 O4 H4 109.5 . . ?
C7 C6 H6 120.3 . . ?
C5 C6 C7 119.3(2) . . ?
C5 C6 H6 120.3 . . ?
C8 C9 H9A 109.5 . . ?
C8 C9 H9B 109.5 . . ?
C8 C9 H9C 109.5 . . ?
H9A C9 H9B 109.5 . . ?
H9A C9 H9C 109.5 . . ?
H9B C9 H9C 109.5 . . ?
C23 C22 H22 119.2 . . ?
C21 C22 C23 121.5(2) . . ?
C21 C22 H22 119.2 . . ?
C3 C4 H4A 120.7 . . ?
C5 C4 C3 118.6(2) . . ?
C5 C4 H4A 120.7 . . ?
C12 C11 C10 122.9(3) . . ?
C12 C11 C16 118.6(2) . . ?
C16 C11 C10 118.5(2) . . ?
O2 C10 N5 125.0(2) . . ?
O2 C10 C11 117.9(2) . . ?
N5 C10 C11 117.2(2) . . ?
C19 C20 H20 120.5 . . ?
C19 C20 C21 119.0(2) . . ?
C21 C20 H20 120.5 . . ?
C6 C5 C4 119.7(2) . . ?
C6 C5 H5 120.1 . . ?
C4 C5 H5 120.1 . . ?
C30 C31 H31 120.4 . . ?
C30 C31 C32 119.1(4) . . ?
C32 C31 H31 120.4 . . ?
C29 C24 P1 118.7(2) . . ?
C29 C24 C25 118.3(3) . . ?
C25 C24 P1 122.9(2) . . ?
C43 C38 P1 120.9(3) . . ?
C39 C38 P1 119.0(3) . . ?
C39 C38 C43 120.0(3) . . ?
C31 C30 P1 119.8(2) . . ?
C31 C30 C37 121.1(3) . . ?
C37 C30 P1 119.1(3) . . ?
C24 C29 H29 119.8 . . ?
C24 C29 C28 120.5(3) . . ?
C28 C29 H29 119.8 . . ?
C2 C1 H1A 110(3) . . ?
C2 C1 H1B 112(2) . . ?
C2 C1 H1C 116(3) . . ?
H1A C1 H1B 94(3) . . ?
H1A C1 H1C 104(4) . . ?
H1B C1 H1C 118(4) . . ?
C22 C21 C20 121.4(2) . . ?
C22 C21 H21 119.3 . . ?
C20 C21 H21 119.3 . . ?
O4 C12 C11 123.0(3) . . ?
O4 C12 C13 117.3(3) . . ?
C11 C12 C13 119.7(3) . . ?
C38 C43 H43 119.5 . . ?
C42 C43 C38 121.1(4) . . ?
C42 C43 H43 119.5 . . ?
C11 C16 H16 119.5 . . ?
C15 C16 C11 120.9(3) . . ?
C15 C16 H16 119.5 . . ?
C12 C13 H13 119.7 . . ?
C14 C13 C12 120.7(3) . . ?
C14 C13 H13 119.7 . . ?
C30 C37 H37A 110.2 . . ?
C30 C37 H37B 110.2 . . ?
C30 C37 C35 107.4(6) . . ?
H37A C37 H37B 108.5 . . ?
C35 C37 H37A 110.2 . . ?
C35 C37 H37B 110.2 . . ?
C36 C37 C30 130.2(6) . . ?
C31 C32 H32 112.6 . . ?
C31 C32 H32A 123.2 . . ?
C31 C32 C34 113.7(6) . . ?
C33 C32 C31 134.7(9) . . ?
C33 C32 H32 112.6 . . ?
C34 C32 H32A 123.2 . . ?
C38 C39 H39 120.8 . . ?
C38 C39 C40 118.4(5) . . ?
C40 C39 H39 120.8 . . ?
C29 C28 H28 119.8 . . ?
C27 C28 C29 120.4(3) . . ?
C27 C28 H28 119.8 . . ?
C42 C41 H41 118.6 . . ?
C42 C41 C40 122.9(4) . . ?
C40 C41 H41 118.6 . . ?
C24 C25 H25 119.8 . . ?
C26 C25 C24 120.5(3) . . ?
C26 C25 H25 119.8 . . ?
C43 C42 H42 120.6 . . ?
C41 C42 C43 118.7(5) . . ?
C41 C42 H42 120.6 . . ?
C25 C26 H26 119.7 . . ?
C27 C26 C25 120.5(3) . . ?
C27 C26 H26 119.7 . . ?
C28 C27 H27 120.1 . . ?
C26 C27 C28 119.8(3) . . ?
C26 C27 H27 120.1 . . ?
C39 C40 H40 120.6 . . ?
C41 C40 C39 118.9(5) . . ?
C41 C40 H40 120.6 . . ?
C13 C14 H14 119.6 . . ?
C13 C14 C15 120.8(3) . . ?
C15 C14 H14 119.6 . . ?
C16 C15 H15 120.3 . . ?
C14 C15 C16 119.4(4) . . ?
C14 C15 H15 120.3 . . ?
C32 C33 H33 124.8 . . ?
C32 C33 C35 110.4(13) . . ?
C35 C33 H33 124.8 . . ?
C37 C35 H35 116.4 . . ?
C33 C35 C37 127.2(11) . . ?
C33 C35 H35 116.4 . . ?
C32 C34 H34 117.2 . . ?
C36 C34 C32 125.6(11) . . ?
C36 C34 H34 117.2 . . ?
C37 C36 C34 110.2(12) . . ?
C37 C36 H36 124.9 . . ?
C34 C36 H36 124.9 . . ?

loop_
_geom_bond_atom_site_label_1
_geom_bond_atom_site_label_2
_geom_bond_distance
_geom_bond_site_symmetry_2
_geom_bond_publ_flag
Dy1 O1 2.4062(15) . ?
Dy1 O3 2.3718(15) 2_546 ?
Dy1 O8 2.3704(17) . ?
Dy1 O5 2.4413(17) . ?
Dy1 O2 2.2757(16) . ?
Dy1 O7 2.5515(18) . ?
Dy1 N3 2.5154(18) . ?
Dy1 N2 2.5409(18) . ?
Dy1 N4 2.4770(19) . ?
Dy1 N6 2.912(2) . ?
P1 O8 1.4926(18) . ?
P1 C24 1.800(3) . ?
P1 C38 1.813(3) . ?
P1 C30 1.799(3) . ?
O1 C17 1.244(3) . ?
O3 C23 1.318(3) . ?
O5 N6 1.263(3) . ?
O2 C10 1.281(3) . ?
O7 N6 1.260(3) . ?
N1 H1 0.8800 . ?
N1 N2 1.373(3) . ?
N1 C17 1.354(3) . ?
N3 C7 1.349(3) . ?
N3 C3 1.351(3) . ?
N2 C2 1.287(3) . ?
N4 N5 1.387(3) . ?
N4 C8 1.290(3) . ?
N6 O6 1.224(3) . ?
C17 C18 1.469(3) . ?
N5 C10 1.327(3) . ?
C23 C18 1.425(3) . ?
C23 C22 1.415(3) . ?
C18 C19 1.405(3) . ?
C7 C8 1.484(3) . ?
C7 C6 1.392(3) . ?
C8 C9 1.496(3) . ?
C3 C2 1.488(3) . ?
C3 C4 1.390(3) . ?
C19 H19 0.9500 . ?
C19 C20 1.373(3) . ?
C2 C1 1.492(3) . ?
O4 H4 0.8400 . ?
O4 C12 1.337(4) . ?
C6 H6 0.9500 . ?
C6 C5 1.377(4) . ?
C9 H9A 0.9800 . ?
C9 H9B 0.9800 . ?
C9 H9C 0.9800 . ?
C22 H22 0.9500 . ?
C22 C21 1.366(4) . ?
C4 H4A 0.9500 . ?
C4 C5 1.379(4) . ?
C11 C10 1.481(3) . ?
C11 C12 1.389(4) . ?
C11 C16 1.400(4) . ?
C20 H20 0.9500 . ?
C20 C21 1.388(4) . ?
C5 H5 0.9500 . ?
C31 H31 0.9500 . ?
C31 C30 1.361(5) . ?
C31 C32 1.399(6) . ?
C24 C29 1.379(4) . ?
C24 C25 1.384(4) . ?
C38 C43 1.388(5) . ?
C38 C39 1.371(5) . ?
C30 C37 1.411(5) . ?
C29 H29 0.9500 . ?
C29 C28 1.388(5) . ?
C1 H1A 0.79(4) . ?
C1 H1B 0.90(4) . ?
C1 H1C 0.89(5) . ?
C21 H21 0.9500 . ?
C12 C13 1.398(4) . ?
C43 H43 0.9500 . ?
C43 C42 1.385(5) . ?
C16 H16 0.9500 . ?
C16 C15 1.384(4) . ?
C13 H13 0.9500 . ?
C13 C14 1.359(5) . ?
C37 H37A 0.9900 . ?
C37 H37B 0.9900 . ?
C37 C35 1.583(14) . ?
C37 C36 1.276(15) . ?
C32 H32 0.9500 . ?
C32 H32A 0.9500 . ?
C32 C33 1.111(15) . ?
C32 C34 1.550(13) . ?
C39 H39 0.9500 . ?
C39 C40 1.433(6) . ?
C28 H28 0.9500 . ?
C28 C27 1.362(5) . ?
C41 H41 0.9500 . ?
C41 C42 1.340(7) . ?
C41 C40 1.366(7) . ?
C25 H25 0.9500 . ?
C25 C26 1.384(5) . ?
C42 H42 0.9500 . ?
C26 H26 0.9500 . ?
C26 C27 1.359(5) . ?
C27 H27 0.9500 . ?
C40 H40 0.9500 . ?
C14 H14 0.9500 . ?
C14 C15 1.377(5) . ?
C15 H15 0.9500 . ?
C33 H33 0.9500 . ?
C33 C35 1.415(16) . ?
C35 H35 0.9500 . ?
C34 H34 0.9500 . ?
C34 C36 1.425(13) . ?
C36 H36 0.9500 . ?

loop_
_geom_torsion_atom_site_label_1
_geom_torsion_atom_site_label_2
_geom_torsion_atom_site_label_3
_geom_torsion_atom_site_label_4
_geom_torsion
_geom_torsion_site_symmetry_1
_geom_torsion_site_symmetry_2
_geom_torsion_site_symmetry_3
_geom_torsion_site_symmetry_4
_geom_torsion_publ_flag
Dy1 O1 C17 N1 7.6(3) . . . . ?
Dy1 O1 C17 C18 -168.12(15) . . . . ?
Dy1 O3 C23 C18 130.54(18) 2_556 . . . ?
Dy1 O3 C23 C22 -48.4(3) 2_556 . . . ?
Dy1 O5 N6 O7 -2.1(2) . . . . ?
Dy1 O5 N6 O6 -179.0(3) . . . . ?
Dy1 O2 C10 N5 2.8(3) . . . . ?
Dy1 O2 C10 C11 -175.81(16) . . . . ?
Dy1 O7 N6 O5 2.0(2) . . . . ?
Dy1 O7 N6 O6 178.8(3) . . . . ?
Dy1 N3 C7 C8 -17.1(3) . . . . ?
Dy1 N3 C7 C6 165.90(19) . . . . ?
Dy1 N3 C3 C2 17.3(3) . . . . ?
Dy1 N3 C3 C4 -166.7(2) . . . . ?
Dy1 N2 C2 C3 -1.6(3) . . . . ?
Dy1 N2 C2 C1 -176.3(2) . . . . ?
Dy1 N4 N5 C10 -6.9(2) . . . . ?
Dy1 N4 C8 C7 15.6(3) . . . . ?
Dy1 N4 C8 C9 -166.28(18) . . . . ?
P1 C24 C29 C28 175.8(3) . . . . ?
P1 C24 C25 C26 -174.5(3) . . . . ?
P1 C38 C43 C42 179.1(3) . . . . ?
P1 C38 C39 C40 -178.7(3) . . . . ?
P1 C30 C37 C35 178.9(5) . . . . ?
P1 C30 C37 C36 175.3(10) . . . . ?
O1 C17 C18 C23 -177.8(2) . . . . ?
O1 C17 C18 C19 6.3(3) . . . . ?
O3 C23 C18 C17 7.1(3) . . . . ?
O3 C23 C18 C19 -177.1(2) . . . . ?
O3 C23 C22 C21 174.9(2) . . . . ?
O8 P1 C24 C29 20.4(3) . . . . ?
O8 P1 C24 C25 -163.8(3) . . . . ?
O8 P1 C38 C43 -102.2(3) . . . . ?
O8 P1 C38 C39 74.7(3) . . . . ?
O8 P1 C30 C31 -1.4(3) . . . . ?
O8 P1 C30 C37 179.7(2) . . . . ?
N1 N2 C2 C3 170.85(19) . . . . ?
N1 N2 C2 C1 -3.8(4) . . . . ?
N1 C17 C18 C23 6.3(3) . . . . ?
N1 C17 C18 C19 -169.5(2) . . . . ?
N3 C7 C8 N4 1.6(3) . . . . ?
N3 C7 C8 C9 -176.6(2) . . . . ?
N3 C7 C6 C5 1.9(4) . . . . ?
N3 C3 C2 N2 -9.9(3) . . . . ?
N3 C3 C2 C1 165.0(3) . . . . ?
N3 C3 C4 C5 0.5(4) . . . . ?
N2 N1 C17 O1 -11.9(3) . . . . ?
N2 N1 C17 C18 164.01(18) . . . . ?
N4 N5 C10 O2 3.1(3) . . . . ?
N4 N5 C10 C11 -178.33(19) . . . . ?
C17 N1 N2 Dy1 10.1(2) . . . . ?
C17 N1 N2 C2 -163.1(2) . . . . ?
C17 C18 C19 C20 177.5(2) . . . . ?
N5 N4 C8 C7 -176.09(18) . . . . ?
N5 N4 C8 C9 2.0(3) . . . . ?
C23 C18 C19 C20 1.5(4) . . . . ?
C23 C22 C21 C20 3.1(4) . . . . ?
C18 C23 C22 C21 -4.1(4) . . . . ?
C18 C19 C20 C21 -2.7(4) . . . . ?
C7 N3 C3 C2 -173.8(2) . . . . ?
C7 N3 C3 C4 2.1(4) . . . . ?
C7 C6 C5 C4 0.8(4) . . . . ?
C8 N4 N5 C10 -175.8(2) . . . . ?
C8 C7 C6 C5 -175.0(3) . . . . ?
C3 N3 C7 C8 173.7(2) . . . . ?
C3 N3 C7 C6 -3.4(3) . . . . ?
C3 C4 C5 C6 -2.0(4) . . . . ?
C19 C20 C21 C22 0.4(4) . . . . ?
C2 C3 C4 C5 176.2(3) . . . . ?
O4 C12 C13 C14 -178.3(3) . . . . ?
C6 C7 C8 N4 178.6(2) . . . . ?
C6 C7 C8 C9 0.4(4) . . . . ?
C22 C23 C18 C17 -173.9(2) . . . . ?
C22 C23 C18 C19 1.8(3) . . . . ?
C4 C3 C2 N2 174.1(2) . . . . ?
C4 C3 C2 C1 -10.9(4) . . . . ?
C11 C12 C13 C14 1.9(5) . . . . ?
C11 C16 C15 C14 0.2(6) . . . . ?
C10 C11 C12 O4 0.8(4) . . . . ?
C10 C11 C12 C13 -179.4(3) . . . . ?
C10 C11 C16 C15 178.5(3) . . . . ?
C31 C30 C37 C35 0.0(6) . . . . ?
C31 C30 C37 C36 -3.6(11) . . . . ?
C31 C32 C33 C35 1(2) . . . . ?
C31 C32 C34 C36 0.3(17) . . . . ?
C24 P1 O8 Dy1 155.0(3) . . . . ?
C24 P1 C38 C43 134.9(2) . . . . ?
C24 P1 C38 C39 -48.2(3) . . . . ?
C24 P1 C30 C31 119.4(3) . . . . ?
C24 P1 C30 C37 -59.5(3) . . . . ?
C24 C29 C28 C27 -1.2(5) . . . . ?
C24 C25 C26 C27 -1.0(6) . . . . ?
C38 P1 O8 Dy1 34.1(4) . . . . ?
C38 P1 C24 C29 145.4(2) . . . . ?
C38 P1 C24 C25 -38.8(3) . . . . ?
C38 P1 C30 C31 -126.6(3) . . . . ?
C38 P1 C30 C37 54.5(3) . . . . ?
C38 C43 C42 C41 -0.8(6) . . . . ?
C38 C39 C40 C41 0.0(6) . . . . ?
C30 P1 O8 Dy1 -86.7(3) . . . . ?
C30 P1 C24 C29 -101.0(3) . . . . ?
C30 P1 C24 C25 74.7(3) . . . . ?
C30 P1 C38 C43 21.4(3) . . . . ?
C30 P1 C38 C39 -161.7(3) . . . . ?
C30 C31 C32 C33 -1.1(13) . . . . ?
C30 C31 C32 C34 0.9(7) . . . . ?
C30 C37 C35 C33 0.1(15) . . . . ?
C30 C37 C36 C34 4.4(19) . . . . ?
C29 C24 C25 C26 1.3(5) . . . . ?
C29 C28 C27 C26 1.4(6) . . . . ?
C12 C11 C10 O2 179.6(2) . . . . ?
C12 C11 C10 N5 0.9(4) . . . . ?
C12 C11 C16 C15 0.0(5) . . . . ?
C12 C13 C14 C15 -1.7(6) . . . . ?
C43 C38 C39 C40 -1.8(5) . . . . ?
C16 C11 C10 O2 1.2(4) . . . . ?
C16 C11 C10 N5 -177.5(3) . . . . ?
C16 C11 C12 O4 179.2(3) . . . . ?
C16 C11 C12 C13 -1.0(4) . . . . ?
C13 C14 C15 C16 0.7(6) . . . . ?
C32 C31 C30 P1 -178.6(3) . . . . ?
C32 C31 C30 C37 0.3(5) . . . . ?
C32 C33 C35 C37 -1(2) . . . . ?
C32 C34 C36 C37 -3(2) . . . . ?
C39 C38 C43 C42 2.2(5) . . . . ?
C25 C24 C29 C28 -0.2(5) . . . . ?
C25 C26 C27 C28 -0.3(6) . . . . ?
C42 C41 C40 C39 1.4(6) . . . . ?
C40 C41 C42 C43 -1.0(7) . . . . ?
